data_1553556
loop_
_publ_author_name
'He, Fu-Sheng'
'Li, Cong-Shan'
'Deng, Hua'
'Zheng, Xing'
'Yang, Zhong-Tao'
'Deng, Wei-Ping'

_publ_section_title
;
 The facile and stereoselective synthesis of pyrrolidine \b-amino acids
 via copper(i)-catalyzed asymmetric 1,3-dipolar cycloaddition
;
_journal_issue 1
_journal_name_full 'Organic Chemistry Frontiers'
_journal_page_first 52
_journal_paper_doi 10.1039/C6QO00512H
_journal_volume 4
_journal_year 2017
_chemical_absolute_configuration ad
_chemical_formula_sum 'C29 H25 Cl N2 O8 S'
_chemical_formula_weight 597.02
_space_group_crystal_system monoclinic
_space_group_IT_number 4
_space_group_name_Hall 'P 2yb'
_space_group_name_H-M_alt 'P 1 21 1'
_atom_sites_solution_hydrogens geom
_audit_creation_method SHELXL-2013
_audit_update_record
;
2016-07-25 deposited with the CCDC.
2016-10-08 downloaded from the CCDC.
;
_cell_angle_alpha 90
_cell_angle_beta 92.473(4)
_cell_angle_gamma 90
_cell_formula_units_Z 2
_cell_length_a 11.4186(19)
_cell_length_b 9.7011(17)
_cell_length_c 13.152(2)
_cell_measurement_reflns_used 2386
_cell_measurement_temperature 293(2)
_cell_measurement_theta_max 41.813
_cell_measurement_theta_min 4.626
_cell_volume 1455.5(4)
_computing_cell_refinement 'Bruker SMART'
_computing_data_collection 'Bruker SMART'
_computing_data_reduction 'Bruker SHELXTL'
_computing_molecular_graphics 'Bruker SHELXTL'
_computing_publication_material 'Bruker SHELXTL'
_computing_structure_refinement 'SHELXL-2013 (Sheldrick, 2013)'
_computing_structure_solution 'Bruker SHELXTL'
_diffrn_ambient_temperature 293(2)
_diffrn_measured_fraction_theta_full 0.999
_diffrn_measured_fraction_theta_max 0.999
_diffrn_measurement_device_type 'CCD area detector'
_diffrn_measurement_method 'phi and omega scans'
_diffrn_radiation_type MoK\a
_diffrn_radiation_wavelength 0.71073
_diffrn_reflns_av_R_equivalents 0.0294
_diffrn_reflns_av_unetI/netI 0.0522
_diffrn_reflns_Laue_measured_fraction_full 0.999
_diffrn_reflns_Laue_measured_fraction_max 0.999
_diffrn_reflns_limit_h_max 10
_diffrn_reflns_limit_h_min -13
_diffrn_reflns_limit_k_max 11
_diffrn_reflns_limit_k_min -11
_diffrn_reflns_limit_l_max 15
_diffrn_reflns_limit_l_min -15
_diffrn_reflns_number 8415
_diffrn_reflns_point_group_measured_fraction_full 0.947
_diffrn_reflns_point_group_measured_fraction_max 0.945
_diffrn_reflns_theta_full 25.242
_diffrn_reflns_theta_max 25.494
_diffrn_reflns_theta_min 1.785
_exptl_absorpt_coefficient_mu 0.255
_exptl_absorpt_correction_T_max 0.7456
_exptl_absorpt_correction_T_min 0.6221
_exptl_absorpt_correction_type multi-scan
_exptl_absorpt_process_details sadabs
_exptl_crystal_colour colorless
_exptl_crystal_density_diffrn 1.362
_exptl_crystal_description prismatic
_exptl_crystal_F_000 620
_exptl_crystal_size_max 0.220
_exptl_crystal_size_mid 0.150
_exptl_crystal_size_min 0.100
_refine_diff_density_max 0.208
_refine_diff_density_min -0.145
_refine_diff_density_rms 0.040
_refine_ls_abs_structure_details
; 
 Flack x determined using 1621 quotients [(I+)-(I-)]/[(I+)+(I-)] 
 (Parsons and Flack (2004), Acta Cryst. A60, s61). 
;
_refine_ls_abs_structure_Flack 0.00(5)
_refine_ls_extinction_method none
_refine_ls_goodness_of_fit_ref 1.000
_refine_ls_hydrogen_treatment constr
_refine_ls_matrix_type full
_refine_ls_number_parameters 373
_refine_ls_number_reflns 5122
_refine_ls_number_restraints 1
_refine_ls_restrained_S_all 1.000
_refine_ls_R_factor_all 0.0552
_refine_ls_R_factor_gt 0.0461
_refine_ls_shift/su_max 0.002
_refine_ls_shift/su_mean 0.000
_refine_ls_structure_factor_coef Fsqd
_refine_ls_weighting_details 'w=1/[\s^2^(Fo^2^)+(0.0670P)^2^] where P=(Fo^2^+2Fc^2^)/3'
_refine_ls_weighting_scheme calc
_refine_ls_wR_factor_gt 0.1112
_refine_ls_wR_factor_ref 0.1179
_reflns_Friedel_coverage 0.778
_reflns_Friedel_fraction_full 0.888
_reflns_Friedel_fraction_max 0.884
_reflns_number_gt 4341
_reflns_number_total 5122
_reflns_threshold_expression 'I > 2\s(I)'
_cod_data_source_file c6qo00512h2.cif
_cod_data_source_block cd16374
_cod_original_cell_volume 1455.6(4)
_cod_original_sg_symbol_H-M 'P 21'
_cod_database_code 1553556
_shelx_space_group_comment
; 
The symmetry employed for this shelxl refinement is uniquely defined 
by the following loop, which should always be used as a source of 
symmetry information in preference to the above space-group names. 
They are only intended as comments. 
;
_shelx_estimated_absorpt_t_min 0.946
_shelx_estimated_absorpt_t_max 0.975
_shelxl_version_number 2013-4

loop_
_space_group_symop_operation_xyz
'x, y, z'
'-x, y+1/2, -z'

loop_
_atom_site_label
_atom_site_type_symbol
_atom_site_fract_x
_atom_site_fract_y
_atom_site_fract_z
_atom_site_U_iso_or_equiv
_atom_site_adp_type
_atom_site_occupancy
_atom_site_site_symmetry_order
_atom_site_calc_flag
_atom_site_refinement_flags_posn
_atom_site_refinement_flags_adp
Cl1 Cl -0.08880(14) 0.34009(14) 0.56062(11) 0.0791(4) Uani 1 1 d . .
S1 S 0.06083(9) 0.95712(12) 0.91901(8) 0.0505(3) Uani 1 1 d . .
N1 N 0.4272(3) 0.8772(4) 0.7270(2) 0.0469(8) Uani 1 1 d . .
N2 N 0.1357(3) 0.8780(4) 0.8327(2) 0.0447(8) Uani 1 1 d . .
O1 O 0.5148(3) 0.8987(5) 0.8855(3) 0.0951(15) Uani 1 1 d . .
O2 O 0.3935(3) 0.8886(5) 0.5540(2) 0.0934(14) Uani 1 1 d . .
O3 O 0.1075(3) 1.0432(4) 0.6530(2) 0.0638(9) Uani 1 1 d . .
O4 O 0.2829(3) 1.1382(4) 0.6910(2) 0.0650(9) Uani 1 1 d . .
O5 O 0.3622(3) 0.5511(4) 0.7201(2) 0.0662(9) Uani 1 1 d . .
O6 O 0.3607(3) 0.5105(3) 0.8870(2) 0.0687(9) Uani 1 1 d . .
O7 O 0.0410(3) 1.0924(4) 0.8805(2) 0.0721(10) Uani 1 1 d . .
O8 O -0.0354(3) 0.8701(4) 0.9392(2) 0.0698(9) Uani 1 1 d . .
C1 C 0.5195(4) 0.9067(5) 0.7950(3) 0.0575(12) Uani 1 1 d . .
C2 C 0.4579(4) 0.9039(5) 0.6266(3) 0.0567(11) Uani 1 1 d . .
C3 C 0.5812(4) 0.9504(5) 0.6330(3) 0.0587(11) Uani 1 1 d . .
C4 C 0.6188(4) 0.9466(5) 0.7326(4) 0.0605(11) Uani 1 1 d . .
C5 C 0.7345(4) 0.9788(7) 0.7624(5) 0.0885(18) Uani 1 1 d . .
H5 H 0.7605 0.9776 0.8304 0.106 Uiso 1 1 calc R U
C6 C 0.8084(5) 1.0123(8) 0.6856(8) 0.109(2) Uani 1 1 d . .
H6 H 0.8866 1.0321 0.7021 0.130 Uiso 1 1 calc R U
C7 C 0.7690(6) 1.0171(7) 0.5861(7) 0.102(2) Uani 1 1 d . .
H7 H 0.8210 1.0417 0.5367 0.122 Uiso 1 1 calc R U
C8 C 0.6538(5) 0.9866(6) 0.5565(4) 0.0817(17) Uani 1 1 d . .
H8 H 0.6272 0.9903 0.4888 0.098 Uiso 1 1 calc R U
C9 C 0.2341(3) 0.9546(5) 0.7898(3) 0.0428(8) Uani 1 1 d . .
H9 H 0.2774 1.0058 0.8435 0.051 Uiso 1 1 calc R U
C10 C 0.3101(3) 0.8350(5) 0.7505(3) 0.0411(9) Uani 1 1 d . .
H10 H 0.2715 0.7996 0.6878 0.049 Uiso 1 1 calc R U
C11 C 0.2991(4) 0.7265(4) 0.8321(3) 0.0454(9) Uani 1 1 d . .
H11 H 0.3408 0.7580 0.8946 0.054 Uiso 1 1 calc R U
C12 C 0.1639(3) 0.7303(4) 0.8480(3) 0.0433(9) Uani 1 1 d . .
H12 H 0.1490 0.7043 0.9182 0.052 Uiso 1 1 calc R U
C13 C 0.0939(3) 0.6373(4) 0.7755(3) 0.0421(9) Uani 1 1 d . .
C14 C 0.0432(4) 0.6821(4) 0.6848(3) 0.0479(10) Uani 1 1 d . .
H14 H 0.0472 0.7751 0.6680 0.058 Uiso 1 1 calc R U
C15 C -0.0136(4) 0.5922(5) 0.6183(3) 0.0509(10) Uani 1 1 d . .
H15 H -0.0489 0.6236 0.5576 0.061 Uiso 1 1 calc R U
C16 C -0.0169(3) 0.4558(5) 0.6436(3) 0.0504(10) Uani 1 1 d . .
C17 C 0.0316(4) 0.4071(5) 0.7336(3) 0.0522(10) Uani 1 1 d . .
H17 H 0.0274 0.3139 0.7497 0.063 Uiso 1 1 calc R U
C18 C 0.0865(4) 0.4985(4) 0.7997(3) 0.0483(10) Uani 1 1 d . .
H18 H 0.1191 0.4669 0.8614 0.058 Uiso 1 1 calc R U
C19 C 0.1963(4) 1.0500(4) 0.7041(3) 0.0476(10) Uani 1 1 d . .
C20 C 0.2725(6) 1.2251(6) 0.6026(4) 0.0846(17) Uani 1 1 d . .
H20A H 0.2823 1.1706 0.5426 0.127 Uiso 1 1 calc R U
H20B H 0.3317 1.2953 0.6070 0.127 Uiso 1 1 calc R U
H20C H 0.1964 1.2674 0.5991 0.127 Uiso 1 1 calc R U
C21 C 0.3450(4) 0.5874(5) 0.8037(3) 0.0494(10) Uani 1 1 d . .
C22 C 0.4007(6) 0.3721(6) 0.8732(5) 0.0875(18) Uani 1 1 d . .
H22A H 0.3422 0.3209 0.8345 0.131 Uiso 1 1 calc R U
H22B H 0.4145 0.3292 0.9384 0.131 Uiso 1 1 calc R U
H22C H 0.4722 0.3733 0.8374 0.131 Uiso 1 1 calc R U
C23 C 0.1512(3) 0.9694(5) 1.0298(3) 0.0491(10) Uani 1 1 d . .
C24 C 0.2016(5) 1.0947(6) 1.0547(4) 0.0744(15) Uani 1 1 d . .
H24 H 0.1920 1.1701 1.0114 0.089 Uiso 1 1 calc R U
C25 C 0.2660(6) 1.1059(8) 1.1448(5) 0.097(2) Uani 1 1 d . .
H25 H 0.2993 1.1906 1.1621 0.117 Uiso 1 1 calc R U
C26 C 0.2832(5) 0.9978(8) 1.2097(4) 0.0806(18) Uani 1 1 d . .
C27 C 0.2343(5) 0.8740(7) 1.1824(4) 0.0743(15) Uani 1 1 d . .
H27 H 0.2472 0.7982 1.2246 0.089 Uiso 1 1 calc R U
C28 C 0.1657(4) 0.8583(6) 1.0934(3) 0.0610(12) Uani 1 1 d . .
H28 H 0.1304 0.7742 1.0773 0.073 Uiso 1 1 calc R U
C29 C 0.3477(6) 1.0174(12) 1.3132(5) 0.128(4) Uani 1 1 d . .
H29A H 0.4020 1.0925 1.3093 0.192 Uiso 1 1 calc R U
H29B H 0.3896 0.9345 1.3314 0.192 Uiso 1 1 calc R U
H29C H 0.2919 1.0373 1.3638 0.192 Uiso 1 1 calc R U

loop_
_atom_site_aniso_label
_atom_site_aniso_U_11
_atom_site_aniso_U_22
_atom_site_aniso_U_33
_atom_site_aniso_U_23
_atom_site_aniso_U_13
_atom_site_aniso_U_12
Cl1 0.0979(10) 0.0637(8) 0.0748(8) -0.0185(7) -0.0081(7) -0.0212(7)
S1 0.0475(5) 0.0544(6) 0.0502(5) -0.0057(5) 0.0081(4) 0.0058(5)
N1 0.0376(17) 0.060(2) 0.0432(17) -0.0007(16) -0.0012(14) -0.0009(16)
N2 0.0479(18) 0.0425(19) 0.0439(17) -0.0042(15) 0.0064(14) -0.0014(15)
O1 0.079(2) 0.149(4) 0.0544(19) 0.016(2) -0.0219(17) -0.043(3)
O2 0.082(2) 0.151(4) 0.0470(17) 0.001(2) 0.0014(17) -0.038(3)
O3 0.0559(18) 0.069(2) 0.0654(19) 0.0122(16) -0.0084(16) -0.0026(17)
O4 0.076(2) 0.059(2) 0.0598(18) 0.0116(16) -0.0018(16) -0.0206(17)
O5 0.077(2) 0.063(2) 0.0589(19) -0.0024(16) 0.0107(16) 0.0149(18)
O6 0.088(2) 0.053(2) 0.0633(19) 0.0042(16) -0.0169(17) 0.0080(17)
O7 0.086(2) 0.064(2) 0.0672(19) 0.0001(17) 0.0077(17) 0.0251(18)
O8 0.0435(16) 0.098(3) 0.0685(18) -0.0122(19) 0.0120(14) -0.0082(17)
C1 0.047(2) 0.067(3) 0.057(3) 0.005(2) -0.012(2) -0.006(2)
C2 0.057(3) 0.069(3) 0.045(2) -0.007(2) 0.006(2) -0.009(2)
C3 0.055(2) 0.050(3) 0.072(3) -0.007(3) 0.015(2) -0.005(2)
C4 0.044(2) 0.052(3) 0.085(3) 0.007(3) -0.001(2) 0.000(2)
C5 0.055(3) 0.087(4) 0.122(5) 0.022(4) -0.009(3) -0.011(3)
C6 0.049(3) 0.090(5) 0.187(8) 0.006(5) 0.021(4) -0.019(3)
C7 0.081(4) 0.071(4) 0.158(7) -0.018(4) 0.062(5) -0.018(3)
C8 0.085(4) 0.071(4) 0.092(4) -0.019(3) 0.041(3) -0.023(3)
C9 0.047(2) 0.043(2) 0.0384(18) 0.0001(19) 0.0023(15) -0.0051(19)
C10 0.039(2) 0.050(2) 0.0336(18) -0.0024(17) -0.0014(15) -0.0020(17)
C11 0.050(2) 0.048(2) 0.0381(19) -0.0001(18) -0.0043(17) -0.0036(18)
C12 0.051(2) 0.045(2) 0.0344(19) 0.0010(17) 0.0066(16) -0.0010(18)
C13 0.043(2) 0.045(2) 0.039(2) 0.0004(17) 0.0107(16) -0.0026(17)
C14 0.056(3) 0.038(2) 0.050(2) 0.0042(18) 0.0035(19) -0.0043(18)
C15 0.055(2) 0.053(3) 0.045(2) 0.0047(19) -0.0018(19) -0.005(2)
C16 0.049(2) 0.051(2) 0.051(2) -0.010(2) 0.0077(18) -0.013(2)
C17 0.052(2) 0.045(2) 0.060(2) 0.004(2) 0.011(2) -0.0070(19)
C18 0.052(2) 0.048(3) 0.045(2) 0.0068(18) 0.0053(18) -0.0058(19)
C19 0.055(2) 0.041(2) 0.048(2) -0.0038(18) 0.007(2) -0.0011(19)
C20 0.107(5) 0.070(4) 0.077(3) 0.027(3) 0.008(3) -0.013(3)
C21 0.043(2) 0.058(3) 0.046(2) 0.001(2) -0.0041(18) 0.0019(19)
C22 0.112(5) 0.057(4) 0.091(4) 0.006(3) -0.018(4) 0.015(3)
C23 0.048(2) 0.052(3) 0.048(2) -0.007(2) 0.0135(17) -0.001(2)
C24 0.096(4) 0.055(3) 0.072(3) -0.011(3) 0.004(3) -0.016(3)
C25 0.106(5) 0.105(5) 0.080(4) -0.011(4) -0.004(3) -0.052(4)
C26 0.057(3) 0.125(6) 0.060(3) -0.013(3) 0.009(2) -0.020(3)
C27 0.081(3) 0.091(4) 0.052(3) 0.005(3) 0.012(2) 0.004(3)
C28 0.079(3) 0.056(3) 0.049(2) -0.004(2) 0.010(2) -0.007(3)
C29 0.085(4) 0.231(11) 0.068(3) -0.021(5) -0.005(3) -0.048(5)

loop_
_atom_type_symbol
_atom_type_description
_atom_type_scat_dispersion_real
_atom_type_scat_dispersion_imag
_atom_type_scat_source
C C 0.0033 0.0016 'International Tables Vol C Tables 4.2.6.8 and 6.1.1.4'
H H 0.0000 0.0000 'International Tables Vol C Tables 4.2.6.8 and 6.1.1.4'
N N 0.0061 0.0033 'International Tables Vol C Tables 4.2.6.8 and 6.1.1.4'
O O 0.0106 0.0060 'International Tables Vol C Tables 4.2.6.8 and 6.1.1.4'
S S 0.1246 0.1234 'International Tables Vol C Tables 4.2.6.8 and 6.1.1.4'
Cl Cl 0.1484 0.1585 'International Tables Vol C Tables 4.2.6.8 and 6.1.1.4'

loop_
_geom_angle_atom_site_label_1
_geom_angle_atom_site_label_2
_geom_angle_atom_site_label_3
_geom_angle
O8 S1 O7 120.2(2)
O8 S1 N2 106.3(2)
O7 S1 N2 105.41(19)
O8 S1 C23 108.5(2)
O7 S1 C23 108.2(2)
N2 S1 C23 107.52(17)
C1 N1 C2 110.8(4)
C1 N1 C10 127.4(3)
C2 N1 C10 121.6(3)
C12 N2 C9 112.0(3)
C12 N2 S1 118.4(3)
C9 N2 S1 117.1(3)
C19 O4 C20 116.6(4)
C21 O6 C22 117.0(4)
O1 C1 N1 124.4(4)
O1 C1 C4 129.6(4)
N1 C1 C4 106.0(4)
O2 C2 N1 124.1(4)
O2 C2 C3 129.7(4)
N1 C2 C3 106.2(4)
C4 C3 C8 122.4(4)
C4 C3 C2 107.8(4)
C8 C3 C2 129.7(4)
C3 C4 C5 121.2(5)
C3 C4 C1 108.9(4)
C5 C4 C1 129.8(5)
C6 C5 C4 116.6(6)
C6 C5 H5 121.7
C4 C5 H5 121.7
C7 C6 C5 121.4(6)
C7 C6 H6 119.3
C5 C6 H6 119.3
C6 C7 C8 122.0(6)
C6 C7 H7 119.0
C8 C7 H7 119.0
C3 C8 C7 116.3(6)
C3 C8 H8 121.8
C7 C8 H8 121.8
N2 C9 C19 113.3(3)
N2 C9 C10 101.3(3)
C19 C9 C10 110.9(3)
N2 C9 H9 110.3
C19 C9 H9 110.3
C10 C9 H9 110.3
N1 C10 C11 117.1(3)
N1 C10 C9 113.3(3)
C11 C10 C9 102.7(3)
N1 C10 H10 107.8
C11 C10 H10 107.8
C9 C10 H10 107.8
C21 C11 C10 114.1(3)
C21 C11 C12 114.2(3)
C10 C11 C12 101.0(3)
C21 C11 H11 109.1
C10 C11 H11 109.1
C12 C11 H11 109.1
N2 C12 C13 112.7(3)
N2 C12 C11 102.4(3)
C13 C12 C11 113.4(3)
N2 C12 H12 109.4
C13 C12 H12 109.4
C11 C12 H12 109.4
C14 C13 C18 118.6(4)
C14 C13 C12 123.3(4)
C18 C13 C12 118.0(4)
C13 C14 C15 121.4(4)
C13 C14 H14 119.3
C15 C14 H14 119.3
C16 C15 C14 118.4(4)
C16 C15 H15 120.8
C14 C15 H15 120.8
C15 C16 C17 122.1(4)
C15 C16 Cl1 119.2(3)
C17 C16 Cl1 118.7(4)
C16 C17 C18 118.8(4)
C16 C17 H17 120.6
C18 C17 H17 120.6
C17 C18 C13 120.8(4)
C17 C18 H18 119.6
C13 C18 H18 119.6
O3 C19 O4 125.7(4)
O3 C19 C9 126.6(4)
O4 C19 C9 107.6(3)
O4 C20 H20A 109.5
O4 C20 H20B 109.5
H20A C20 H20B 109.5
O4 C20 H20C 109.5
H20A C20 H20C 109.5
H20B C20 H20C 109.5
O5 C21 O6 125.3(4)
O5 C21 C11 125.0(4)
O6 C21 C11 109.6(4)
O6 C22 H22A 109.5
O6 C22 H22B 109.5
H22A C22 H22B 109.5
O6 C22 H22C 109.5
H22A C22 H22C 109.5
H22B C22 H22C 109.5
C28 C23 C24 120.7(4)
C28 C23 S1 120.3(4)
C24 C23 S1 118.8(4)
C25 C24 C23 118.5(6)
C25 C24 H24 120.7
C23 C24 H24 120.7
C26 C25 C24 122.6(6)
C26 C25 H25 118.7
C24 C25 H25 118.7
C25 C26 C27 117.7(5)
C25 C26 C29 120.9(7)
C27 C26 C29 121.2(7)
C26 C27 C28 121.9(6)
C26 C27 H27 119.1
C28 C27 H27 119.1
C23 C28 C27 118.5(5)
C23 C28 H28 120.8
C27 C28 H28 120.8
C26 C29 H29A 109.5
C26 C29 H29B 109.5
H29A C29 H29B 109.5
C26 C29 H29C 109.5
H29A C29 H29C 109.5
H29B C29 H29C 109.5

loop_
_geom_bond_atom_site_label_1
_geom_bond_atom_site_label_2
_geom_bond_distance
Cl1 C16 1.746(4)
S1 O8 1.420(4)
S1 O7 1.421(4)
S1 N2 1.641(3)
S1 C23 1.753(4)
N1 C1 1.383(5)
N1 C2 1.405(5)
N1 C10 1.445(5)
N2 C12 1.480(6)
N2 C9 1.480(5)
O1 C1 1.197(5)
O2 C2 1.189(5)
O3 C19 1.194(5)
O4 C19 1.325(5)
O4 C20 1.437(6)
O5 C21 1.179(5)
O6 C21 1.331(5)
O6 C22 1.432(7)
C1 C4 1.479(7)
C2 C3 1.478(6)
C3 C4 1.361(7)
C3 C8 1.376(7)
C4 C5 1.398(7)
C5 C6 1.382(9)
C5 H5 0.9300
C6 C7 1.366(10)
C6 H6 0.9300
C7 C8 1.388(9)
C7 H7 0.9300
C8 H8 0.9300
C9 C19 1.507(6)
C9 C10 1.551(6)
C9 H9 0.9800
C10 C11 1.512(6)
C10 H10 0.9800
C11 C21 1.501(6)
C11 C12 1.568(6)
C11 H11 0.9800
C12 C13 1.515(5)
C12 H12 0.9800
C13 C14 1.374(5)
C13 C18 1.387(6)
C14 C15 1.378(6)
C14 H14 0.9300
C15 C16 1.366(7)
C15 H15 0.9300
C16 C17 1.369(6)
C17 C18 1.374(6)
C17 H17 0.9300
C18 H18 0.9300
C20 H20A 0.9600
C20 H20B 0.9600
C20 H20C 0.9600
C22 H22A 0.9600
C22 H22B 0.9600
C22 H22C 0.9600
C23 C28 1.370(7)
C23 C24 1.378(7)
C24 C25 1.371(8)
C24 H24 0.9300
C25 C26 1.361(10)
C25 H25 0.9300
C26 C27 1.366(9)
C26 C29 1.531(8)
C27 C28 1.389(7)
C27 H27 0.9300
C28 H28 0.9300
C29 H29A 0.9600
C29 H29B 0.9600
C29 H29C 0.9600

loop_
_geom_torsion_atom_site_label_1
_geom_torsion_atom_site_label_2
_geom_torsion_atom_site_label_3
_geom_torsion_atom_site_label_4
_geom_torsion
O8 S1 N2 C12 -47.6(3)
O7 S1 N2 C12 -176.2(3)
C23 S1 N2 C12 68.5(3)
O8 S1 N2 C9 173.5(3)
O7 S1 N2 C9 44.8(3)
C23 S1 N2 C9 -70.5(3)
C2 N1 C1 O1 176.6(5)
C10 N1 C1 O1 1.3(8)
C2 N1 C1 C4 -3.8(5)
C10 N1 C1 C4 -179.1(4)
C1 N1 C2 O2 -179.0(5)
C10 N1 C2 O2 -3.4(8)
C1 N1 C2 C3 1.6(5)
C10 N1 C2 C3 177.3(4)
O2 C2 C3 C4 -177.9(6)
N1 C2 C3 C4 1.4(6)
O2 C2 C3 C8 -0.9(10)
N1 C2 C3 C8 178.4(5)
C8 C3 C4 C5 -0.4(9)
C2 C3 C4 C5 176.8(5)
C8 C3 C4 C1 179.0(5)
C2 C3 C4 C1 -3.8(6)
O1 C1 C4 C3 -175.7(6)
N1 C1 C4 C3 4.8(6)
O1 C1 C4 C5 3.6(10)
N1 C1 C4 C5 -175.9(6)
C3 C4 C5 C6 -0.9(9)
C1 C4 C5 C6 179.9(6)
C4 C5 C6 C7 1.6(10)
C5 C6 C7 C8 -1.1(12)
C4 C3 C8 C7 1.0(8)
C2 C3 C8 C7 -175.6(6)
C6 C7 C8 C3 -0.3(10)
C12 N2 C9 C19 134.9(3)
S1 N2 C9 C19 -83.6(4)
C12 N2 C9 C10 16.1(4)
S1 N2 C9 C10 157.6(2)
C1 N1 C10 C11 -44.2(6)
C2 N1 C10 C11 140.9(4)
C1 N1 C10 C9 75.0(5)
C2 N1 C10 C9 -99.9(4)
N2 C9 C10 N1 -165.5(3)
C19 C9 C10 N1 74.0(4)
N2 C9 C10 C11 -38.3(3)
C19 C9 C10 C11 -158.8(3)
N1 C10 C11 C21 -66.8(5)
C9 C10 C11 C21 168.5(3)
N1 C10 C11 C12 170.2(3)
C9 C10 C11 C12 45.4(3)
C9 N2 C12 C13 -110.8(3)
S1 N2 C12 C13 108.2(3)
C9 N2 C12 C11 11.4(4)
S1 N2 C12 C11 -129.5(3)
C21 C11 C12 N2 -157.9(3)
C10 C11 C12 N2 -34.9(3)
C21 C11 C12 C13 -36.2(5)
C10 C11 C12 C13 86.8(4)
N2 C12 C13 C14 21.7(5)
C11 C12 C13 C14 -94.1(5)
N2 C12 C13 C18 -162.0(3)
C11 C12 C13 C18 82.3(4)
C18 C13 C14 C15 -0.4(6)
C12 C13 C14 C15 176.0(4)
C13 C14 C15 C16 -1.1(7)
C14 C15 C16 C17 1.7(7)
C14 C15 C16 Cl1 179.8(3)
C15 C16 C17 C18 -0.9(6)
Cl1 C16 C17 C18 -178.9(3)
C16 C17 C18 C13 -0.6(6)
C14 C13 C18 C17 1.3(6)
C12 C13 C18 C17 -175.3(4)
C20 O4 C19 O3 -5.4(7)
C20 O4 C19 C9 170.7(4)
N2 C9 C19 O3 -20.7(6)
C10 C9 C19 O3 92.4(5)
N2 C9 C19 O4 163.3(3)
C10 C9 C19 O4 -83.6(4)
C22 O6 C21 O5 -0.6(7)
C22 O6 C21 C11 178.0(4)
C10 C11 C21 O5 -17.8(6)
C12 C11 C21 O5 97.7(5)
C10 C11 C21 O6 163.6(3)
C12 C11 C21 O6 -80.9(4)
O8 S1 C23 C28 35.2(4)
O7 S1 C23 C28 167.1(4)
N2 S1 C23 C28 -79.5(4)
O8 S1 C23 C24 -141.0(4)
O7 S1 C23 C24 -9.0(4)
N2 S1 C23 C24 104.4(4)
C28 C23 C24 C25 -0.3(8)
S1 C23 C24 C25 175.9(5)
C23 C24 C25 C26 0.7(10)
C24 C25 C26 C27 0.5(10)
C24 C25 C26 C29 -175.2(6)
C25 C26 C27 C28 -2.2(8)
C29 C26 C27 C28 173.5(5)
C24 C23 C28 C27 -1.4(7)
S1 C23 C28 C27 -177.4(4)
C26 C27 C28 C23 2.7(8)
